data_8000232
loop_
_publ_author_name
'Kobayashi, Yoichi'
'Shima, Kentaro'
'Mutoh, Katsuya'
'Abe, Jiro'

_publ_section_title
;
 Fast Photochromism Involving Thermally-Activated Valence Isomerization of
 Phenoxyl-Imidazolyl Radical Complex Derivatives.
;
_journal_issue 16
_journal_name_full 'The journal of physical chemistry letters'
_journal_page_first 3067
_journal_page_last 3072
_journal_paper_doi 10.1021/acs.jpclett.6b01271
_journal_volume 7
_journal_year 2016
_chemical_formula_sum 'C51 H51.42 N2 O'
_chemical_formula_weight 708.36
_space_group_crystal_system triclinic
_space_group_IT_number 2
_space_group_name_Hall '-P 1'
_space_group_name_H-M_alt 'P -1'
_symmetry_space_group_name_Hall '-P 1'
_symmetry_space_group_name_H-M 'P -1'
_atom_sites_solution_hydrogens geom
_atom_sites_solution_primary direct
_atom_sites_solution_secondary difmap
_cell_angle_alpha 95.533(2)
_cell_angle_beta 91.1547(14)
_cell_angle_gamma 104.605(2)
_cell_formula_units_Z 4
_cell_length_a 14.2277(6)
_cell_length_b 17.0040(9)
_cell_length_c 17.1275(6)
_cell_measurement_reflns_used 147
_cell_measurement_temperature 90.(2)
_cell_measurement_theta_max 20.8137
_cell_measurement_theta_min 2.5944
_cell_volume 3986.8(3)
_computing_cell_refinement 'SAINT V8.32B (Bruker AXS Inc., 2013)'
_computing_data_collection 'Bruker SMART APEXII'
_computing_data_reduction 'SAINT V8.32B (Bruker AXS Inc., 2013)'
_computing_molecular_graphics 'XSHELL V6.3.1 (Bruker AXS)'
_computing_publication_material 'Generate Report (Bruker AXS)'
_computing_structure_refinement 'SHELXL-2013 (Sheldrick, 2013)'
_diffrn_ambient_temperature 90.(2)
_diffrn_detector_area_resol_mean 8.3333
_diffrn_measured_fraction_theta_full 0.970
_diffrn_measured_fraction_theta_max 0.970
_diffrn_measurement_device_type 'Bruker D8 goniometer'
_diffrn_measurement_method 'omega scans'
_diffrn_radiation_monochromator graphite
_diffrn_radiation_type MoK\a
_diffrn_radiation_wavelength 0.71073
_diffrn_reflns_av_R_equivalents 0.0283
_diffrn_reflns_limit_h_max 16
_diffrn_reflns_limit_h_min -17
_diffrn_reflns_limit_k_max 19
_diffrn_reflns_limit_k_min -20
_diffrn_reflns_limit_l_max 13
_diffrn_reflns_limit_l_min -20
_diffrn_reflns_number 19340
_diffrn_reflns_theta_full 25.30
_diffrn_reflns_theta_max 25.30
_diffrn_reflns_theta_min 1.24
_diffrn_source 'sealed tube'
_exptl_absorpt_coefficient_mu 0.069
_exptl_absorpt_correction_T_max 0.99
_exptl_absorpt_correction_T_min 0.90
_exptl_absorpt_correction_type empirical
_exptl_absorpt_process_details 'SADABS Sheldrick 1996'
_exptl_crystal_colour colorless
_exptl_crystal_density_diffrn 1.180
_exptl_crystal_density_method 'not measured'
_exptl_crystal_description block
_exptl_crystal_F_000 1518
_exptl_crystal_size_max 0.600
_exptl_crystal_size_mid 0.150
_exptl_crystal_size_min 0.150
_refine_diff_density_max 0.865
_refine_diff_density_min -0.448
_refine_ls_extinction_method none
_refine_ls_goodness_of_fit_ref 1.030
_refine_ls_hydrogen_treatment constr
_refine_ls_matrix_type full
_refine_ls_number_parameters 1045
_refine_ls_number_reflns 14081
_refine_ls_number_restraints 60
_refine_ls_restrained_S_all 1.030
_refine_ls_R_factor_all 0.0875
_refine_ls_R_factor_gt 0.0609
_refine_ls_shift/su_max 0.001
_refine_ls_shift/su_mean 0.000
_refine_ls_structure_factor_coef Fsqd
_refine_ls_weighting_details 'w=1/[\s^2^(Fo^2^)+(0.0858P)^2^+2.4756P] where P=(Fo^2^+2Fc^2^)/3'
_refine_ls_weighting_scheme calc
_refine_ls_wR_factor_gt 0.1584
_refine_ls_wR_factor_ref 0.1780
_reflns_number_gt 10088
_reflns_number_total 14081
_reflns_threshold_expression 'I > 2\s(I)'
_cod_data_source_file jz6b01271_si_002.cif
_cod_data_source_block I
_cod_depositor_comments 'Adding full bibliography for 8000231--8000232.cif.'
_cod_database_code 8000232

loop_
_space_group_symop_operation_xyz
'x, y, z'
'-x, -y, -z'

loop_
_atom_site_type_symbol
_atom_site_label
_atom_site_fract_x
_atom_site_fract_y
_atom_site_fract_z
_atom_site_U_iso_or_equiv
_atom_site_adp_type
_atom_site_calc_flag
_atom_site_refinement_flags_adp
_atom_site_refinement_flags_occupancy
_atom_site_refinement_flags_posn
_atom_site_occupancy
_atom_site_disorder_assembly
_atom_site_disorder_group
C C3 0.76101(17) 0.88351(14) 0.72949(14) 0.0183(5) Uani d . . . 1.0 . .
C C8 0.86328(18) 0.89285(14) 0.73259(14) 0.0207(5) Uani d . . . 1.0 . .
C C9 0.98299(18) 0.88692(14) 0.24465(14) 0.0182(5) Uani d . . . 1.0 . .
C C10 1.03888(18) 0.89972(14) 0.17634(14) 0.0186(5) Uani d . . . 1.0 . .
C C11 0.70546(18) 0.86009(14) 0.79562(14) 0.0187(5) Uani d . . . 1.0 . .
C C12 1.13804(18) 0.89771(15) 0.17877(14) 0.0215(5) Uani d . . . 1.0 . .
C C13 0.71412(18) 0.89992(14) 0.66040(14) 0.0191(5) Uani d . . . 1.0 . .
C C14 0.99527(19) 0.91486(14) 0.10539(14) 0.0211(5) Uani d . . . 1.0 . .
C C15 0.75390(18) 0.84764(14) 0.86432(14) 0.0195(5) Uani d . . . 1.0 . .
C C16 0.99596(17) 0.67342(15) 0.56871(13) 0.0190(5) Uani d . . . 1.0 . .
C C17 1.02641(17) 0.87063(14) 0.31531(14) 0.0183(5) Uani d . . . 1.0 . .
C C18 0.69993(18) 0.82785(15) 0.93571(14) 0.0196(5) Uani d . . . 1.0 . .
C C19 0.77042(19) 0.92635(14) 0.59552(14) 0.0217(5) Uani d . . . 1.0 . .
C C20 0.60909(17) 0.67442(15) 1.05710(13) 0.0185(5) Uani d . . . 1.0 . .
C C21 0.90807(18) 0.87839(15) 0.80128(14) 0.0232(6) Uani d . . . 1.0 . .
H H21 0.9762 0.8836 0.8036 0.028 Uiso calc U . R 1.0 . .
C C22 1.02570(17) 0.75699(15) 0.54821(13) 0.0193(5) Uani d . . . 1.0 . .
C C23 0.60175(18) 0.84955(15) 0.78901(14) 0.0220(5) Uani d . . . 1.0 . .
H H23 0.5635 0.8328 0.8322 0.026 Uiso calc U . R 1.0 . .
C C24 0.87354(18) 0.86347(15) 0.37783(14) 0.0218(5) Uani d . . . 1.0 . .
H H24 0.8358 0.8551 0.4228 0.026 Uiso calc U . R 1.0 . .
C C25 1.17940(18) 0.88137(16) 0.25076(15) 0.0240(6) Uani d . . . 1.0 . .
H H25 1.2457 0.8799 0.2532 0.029 Uiso calc U . R 1.0 . .
C C26 1.12679(18) 0.86811(15) 0.31498(14) 0.0222(5) Uani d . . . 1.0 . .
H H26 1.1567 0.8568 0.3612 0.027 Uiso calc U . R 1.0 . .
C C27 0.65385(17) 0.62575(15) 1.00683(13) 0.0189(5) Uani d . . . 1.0 . .
C C28 0.5685(2) 0.91009(16) 0.58938(15) 0.0264(6) Uani d . . . 1.0 . .
H H28 0.5003 0.9041 0.5861 0.032 Uiso calc U . R 1.0 . .
C C29 0.85465(19) 0.85661(15) 0.86565(14) 0.0229(6) Uani d . . . 1.0 . .
H H29 0.8867 0.8475 0.9118 0.027 Uiso calc U . R 1.0 . .
C C30 0.91774(19) 0.91844(15) 0.66526(14) 0.0232(6) Uani d . . . 1.0 . .
H H30 0.986 0.9242 0.6667 0.028 Uiso calc U . R 1.0 . .
C C31 0.7236(2) 0.94531(16) 0.53013(15) 0.0268(6) Uani d . . . 1.0 . .
H H31 0.7605 0.9638 0.4868 0.032 Uiso calc U . R 1.0 . .
C C32 1.00976(17) 0.83521(14) 0.45453(13) 0.0181(5) Uani d . . . 1.0 . .
C C33 0.88446(18) 0.89129(14) 0.24212(14) 0.0195(5) Uani d . . . 1.0 . .
C C34 0.84278(19) 0.90686(16) 0.16980(15) 0.0240(6) Uani d . . . 1.0 . .
H H34 0.7772 0.9103 0.1677 0.029 Uiso calc U . R 1.0 . .
C C35 0.74458(18) 0.61540(16) 0.33605(14) 0.0222(5) Uani d . . . 1.0 . .
C C36 0.72528(17) 0.66011(14) 0.41134(14) 0.0187(5) Uani d . . . 1.0 . .
C C37 0.92507(17) 0.62858(15) 0.51225(13) 0.0186(5) Uani d . . . 1.0 . .
C C38 0.91903(18) 0.65562(14) 0.36942(13) 0.0187(5) Uani d . . . 1.0 . .
H H38 0.9844 0.6602 0.3556 0.022 Uiso calc U . R 1.0 . .
C C39 0.83191(19) 0.88062(15) 0.31029(15) 0.0232(6) Uani d . . . 1.0 . .
H H39 0.7668 0.8853 0.31 0.028 Uiso calc U . R 1.0 . .
C C40 0.61220(18) 0.89102(15) 0.65691(14) 0.0216(5) Uani d . . . 1.0 . .
C C41 1.05247(19) 0.92871(15) 0.04019(15) 0.0242(6) Uani d . . . 1.0 . .
H H41 1.024 0.9384 -0.0074 0.029 Uiso calc U . R 1.0 . .
C C42 0.79957(17) 0.69221(14) 0.46307(14) 0.0185(5) Uani d . . . 1.0 . .
H H42 0.7876 0.7224 0.5097 0.022 Uiso calc U . R 1.0 . .
C C43 0.96995(17) 0.85810(14) 0.38182(14) 0.0188(5) Uani d . . . 1.0 . .
C C44 0.87354(19) 0.93425(15) 0.60036(14) 0.0229(6) Uani d . . . 1.0 . .
H H44 0.9113 0.951 0.5569 0.027 Uiso calc U . R 1.0 . .
C C45 0.55778(19) 0.86294(15) 0.72296(14) 0.0225(5) Uani d . . . 1.0 . .
H H45 0.489 0.8536 0.72 0.027 Uiso calc U . R 1.0 . .
C C46 1.1500(2) 0.92865(16) 0.04354(15) 0.0281(6) Uani d . . . 1.0 . .
H H46 1.1878 0.9392 -0.0012 0.034 Uiso calc U . R 1.0 . .
C C47 0.89472(18) 0.91674(15) 0.10484(15) 0.0234(6) Uani d . . . 1.0 . .
H H47 0.8642 0.9251 0.0576 0.028 Uiso calc U . R 1.0 . .
C C49 0.6248(2) 0.93771(16) 0.52742(15) 0.0268(6) Uani d . . . 1.0 . .
H H49 0.5947 0.9516 0.4825 0.032 Uiso calc U . R 1.0 . .
C C50 0.59097(19) 0.51064(16) 1.07637(15) 0.0250(6) Uani d . . . 1.0 . .
H H50 0.5853 0.4551 1.0842 0.03 Uiso calc U . R 1.0 . .
C C51 0.51605(18) 0.92965(16) 1.08068(15) 0.0250(6) Uani d . . . 1.0 . .
H H51 0.5212 0.9475 1.0297 0.03 Uiso calc U . R 1.0 . .
C C52 0.64596(18) 0.54480(15) 1.01594(14) 0.0223(5) Uani d . . . 1.0 . .
H H52 0.6773 0.513 0.9818 0.027 Uiso calc U . R 1.0 . .
C C53 0.67308(18) 0.64457(15) 0.86244(13) 0.0195(5) Uani d . . . 1.0 . .
H H53 0.6093 0.6472 0.8478 0.023 Uiso calc U . R 1.0 . .
C C54 1.19253(19) 0.91311(16) 0.11225(15) 0.0265(6) Uani d . . . 1.0 . .
H H54 1.2593 0.9129 0.1141 0.032 Uiso calc U . R 1.0 . .
C C55 0.61426(18) 0.83275(15) 1.03924(14) 0.0210(5) Uani d . . . 1.0 . .
C C56 0.9142(2) 0.50773(16) 0.57461(15) 0.0261(6) Uani d . . . 1.0 . .
H H56 0.8867 0.4511 0.5775 0.031 Uiso calc U . R 1.0 . .
C C57 0.82142(18) 0.60357(15) 0.83270(14) 0.0220(5) Uani d . . . 1.0 . .
C C58 0.56074(18) 0.86924(15) 1.09911(14) 0.0223(6) Uani d . . . 1.0 . .
C C59 0.81792(17) 0.68417(14) 0.95758(14) 0.0190(5) Uani d . . . 1.0 . .
H H59 0.8498 0.7152 1.0041 0.023 Uiso calc U . R 1.0 . .
C C60 0.97868(18) 0.65544(15) 0.92370(14) 0.0216(5) Uani d . . . 1.0 . .
C C61 1.16247(17) 0.86287(15) 0.62926(14) 0.0192(5) Uani d . . . 1.0 . .
C C62 0.88309(19) 0.54588(15) 0.51457(14) 0.0225(6) Uani d . . . 1.0 . .
H H62 0.8346 0.5163 0.4763 0.027 Uiso calc U . R 1.0 . .
C C63 0.87076(18) 0.65013(15) 0.90741(13) 0.0187(5) Uani d . . . 1.0 . .
C C64 0.90099(17) 0.68348(14) 0.45209(13) 0.0179(5) Uani d . . . 1.0 . .
C C65 1.09180(17) 0.83213(15) 0.56250(13) 0.0186(5) Uani d . . . 1.0 . .
C C66 0.68724(19) 0.58859(16) 0.72279(14) 0.0236(6) Uani d . . . 1.0 . .
C C67 0.55255(18) 0.63882(16) 1.11654(14) 0.0237(6) Uani d . . . 1.0 . .
H H67 0.5203 0.67 1.1504 0.028 Uiso calc U . R 1.0 . .
C C68 1.02693(19) 0.63407(16) 0.62806(14) 0.0242(6) Uani d . . . 1.0 . .
H H68 1.0758 0.6633 0.6662 0.029 Uiso calc U . R 1.0 . .
C C69 1.25231(18) 0.91638(15) 0.61899(15) 0.0215(5) Uani d . . . 1.0 . .
H H69 1.2686 0.9321 0.5682 0.026 Uiso calc U . R 1.0 . .
C C70 0.54450(19) 0.55718(16) 1.12506(15) 0.0248(6) Uani d . . . 1.0 . .
H H70 0.5062 0.5326 1.1653 0.03 Uiso calc U . R 1.0 . .
C C71 1.31781(19) 0.94675(16) 0.68211(15) 0.0261(6) Uani d . . . 1.0 . .
H H71 1.3788 0.983 0.6742 0.031 Uiso calc U . R 1.0 . .
C C72 0.72355(18) 0.61289(15) 0.80841(14) 0.0202(5) Uani d . . . 1.0 . .
C C73 0.62093(18) 0.66504(15) 0.42657(14) 0.0223(5) Uani d . . . 1.0 . .
C C74 0.6182(2) 0.72097(16) 0.50154(16) 0.0287(6) Uani d . . . 1.0 . .
H H74A 0.6392 0.6975 0.5468 0.043 Uiso calc U . R 1.0 . .
H H74B 0.5517 0.7262 0.5082 0.043 Uiso calc U . R 1.0 . .
H H74C 0.6619 0.775 0.4976 0.043 Uiso calc U . R 1.0 . .
C C75 0.9850(2) 0.55134(16) 0.63044(15) 0.0263(6) Uani d . . . 1.0 . .
H H75 1.0051 0.524 0.671 0.032 Uiso calc U . R 1.0 . .
C C76 0.50152(19) 0.87908(17) 1.22969(16) 0.0288(6) Uani d . . . 1.0 . .
H H76 0.4965 0.8617 1.2809 0.035 Uiso calc U . R 1.0 . .
C C77 1.14148(19) 0.84102(16) 0.70452(14) 0.0248(6) Uani d . . . 1.0 . .
H H77 1.0807 0.8046 0.7128 0.03 Uiso calc U . R 1.0 . .
C C78 0.84847(18) 0.62468(15) 0.31389(14) 0.0195(5) Uani d . . . 1.0 . .
C C79 0.71131(18) 0.67622(15) 0.94478(14) 0.0195(5) Uani d . . . 1.0 . .
C C80 1.2956(2) 0.92498(17) 0.75642(16) 0.0312(6) Uani d . . . 1.0 . .
H H80 1.3405 0.9467 0.7997 0.037 Uiso calc U . R 1.0 . .
C C81 0.6747(2) 0.49661(17) 0.69880(16) 0.0309(6) Uani d . . . 1.0 . .
H H81A 0.7376 0.4836 0.7045 0.046 Uiso calc U . R 1.0 . .
H H81B 0.6502 0.483 0.644 0.046 Uiso calc U . R 1.0 . .
H H81C 0.6283 0.4648 0.7327 0.046 Uiso calc U . R 1.0 . .
C C82 0.4559(2) 0.93794(17) 1.21006(17) 0.0324(7) Uani d . . . 1.0 . .
H H82 0.4189 0.9604 1.2475 0.039 Uiso calc U . R 1.0 . .
C C83 0.46424(19) 0.96396(17) 1.13594(17) 0.0311(6) Uani d . . . 1.0 . .
H H83 0.4344 1.0054 1.1229 0.037 Uiso calc U . R 1.0 . .
C C84 0.86855(19) 0.60108(16) 0.22860(14) 0.0234(6) Uani d . . . 1.0 . .
C C85 0.55452(18) 0.84540(16) 1.17472(14) 0.0241(6) Uani d . . . 1.0 . .
H H85 0.5867 0.8058 1.1888 0.029 Uiso calc U . R 1.0 . .
C C86 0.97882(19) 0.62246(17) 0.21573(15) 0.0271(6) Uani d . . . 1.0 . .
H H86A 1.0065 0.6812 0.2297 0.041 Uiso calc U . R 1.0 . .
H H86B 0.9897 0.6081 0.1605 0.041 Uiso calc U . R 1.0 . .
H H86C 1.0102 0.5917 0.2489 0.041 Uiso calc U . R 1.0 . .
C C87 0.7617(2) 0.63917(18) 0.67093(15) 0.0304(6) Uani d . . . 1.0 . .
H H87A 0.7676 0.6975 0.6852 0.046 Uiso calc U . R 1.0 . .
H H87B 0.7397 0.6246 0.6156 0.046 Uiso calc U . R 1.0 . .
H H87C 0.825 0.6276 0.679 0.046 Uiso calc U . R 1.0 . .
C C88 0.58958(19) 0.60806(17) 0.70797(14) 0.0266(6) Uani d . . . 1.0 . .
H H88A 0.5403 0.5754 0.7391 0.04 Uiso calc U . R 1.0 . .
H H88B 0.57 0.595 0.6521 0.04 Uiso calc U . R 1.0 . .
H H88C 0.5959 0.6663 0.7232 0.04 Uiso calc U . R 1.0 . .
C C89 1.0381(2) 0.6895(2) 0.85510(17) 0.0385(7) Uani d . . . 1.0 . .
H H89A 1.0275 0.7429 0.8469 0.058 Uiso calc U . R 1.0 . .
H H89B 1.0175 0.6518 0.8073 0.058 Uiso calc U . R 1.0 . .
H H89C 1.1073 0.6955 0.8673 0.058 Uiso calc U . R 1.0 . .
C C90 0.5794(2) 0.6997(2) 0.35809(17) 0.0376(7) Uani d . . . 1.0 . .
H H90A 0.6207 0.7541 0.3516 0.056 Uiso calc U . R 1.0 . .
H H90B 0.5134 0.7039 0.3692 0.056 Uiso calc U . R 1.0 . .
H H90C 0.5775 0.6634 0.3097 0.056 Uiso calc U . R 1.0 . .
C C91 1.2073(2) 0.87122(17) 0.76730(15) 0.0302(6) Uani d . . . 1.0 . .
H H91 1.1919 0.855 0.818 0.036 Uiso calc U . R 1.0 . .
C C92 0.8228(2) 0.65102(18) 0.17529(15) 0.0290(6) Uani d . . . 1.0 . .
H H92A 0.7526 0.6393 0.1826 0.043 Uiso calc U . R 1.0 . .
H H92B 0.8343 0.636 0.1203 0.043 Uiso calc U . R 1.0 . .
H H92C 0.8523 0.7094 0.1892 0.043 Uiso calc U . R 1.0 . .
C C93 1.0182(2) 0.71188(19) 0.99832(17) 0.0368(7) Uani d . . . 1.0 . .
H H93A 1.009 0.7663 0.9931 0.055 Uiso calc U . R 1.0 . .
H H93B 1.0877 0.7157 1.0064 0.055 Uiso calc U . R 1.0 . .
H H93C 0.9834 0.6897 1.0434 0.055 Uiso calc U . R 1.0 . .
C C94 0.9913(2) 0.57084(17) 0.93592(18) 0.0342(7) Uani d . . . 1.0 . .
H H94A 1.0596 0.575 0.95 0.051 Uiso calc U . R 1.0 . .
H H94B 0.9717 0.5343 0.8873 0.051 Uiso calc U . R 1.0 . .
H H94C 0.9507 0.549 0.9783 0.051 Uiso calc U . R 1.0 . .
C C95 0.8265(2) 0.50884(16) 0.20458(15) 0.0299(6) Uani d . . . 1.0 . .
H H95A 0.8562 0.4777 0.2385 0.045 Uiso calc U . R 1.0 . .
H H95B 0.8406 0.4956 0.1498 0.045 Uiso calc U . R 1.0 . .
H H95C 0.7559 0.4947 0.2101 0.045 Uiso calc U . R 1.0 . .
C C96 0.2990(2) 0.7147(2) 0.0769(2) 0.0496(9) Uani d . . . 1.0 . .
H H96A 0.2505 0.7473 0.0754 0.06 Uiso calc U . R 1.0 . .
H H96B 0.3601 0.7512 0.1015 0.06 Uiso calc U . R 1.0 . .
C C97 0.55768(19) 0.57956(16) 0.43765(17) 0.0307(6) Uani d . . . 1.0 . .
H H97A 0.5533 0.5436 0.3887 0.046 Uiso calc U . R 1.0 . .
H H97B 0.4924 0.5834 0.4516 0.046 Uiso calc U . R 1.0 . .
H H97C 0.587 0.5571 0.4797 0.046 Uiso calc U . R 1.0 . .
C C98 0.3175(3) 0.6867(2) -0.0059(2) 0.0503(9) Uani d . . . 1.0 . .
H H98A 0.259 0.6449 -0.0284 0.06 Uiso calc U . R 1.0 . .
H H98B 0.3719 0.6601 -0.0048 0.06 Uiso calc U . R 1.0 . .
C C99 0.2625(3) 0.6459(2) 0.1289(2) 0.0502(9) Uani d . . . 1.0 . .
H H99A 0.1997 0.6107 0.1061 0.06 Uiso calc U . R 1.0 . .
H H99B 0.3096 0.6118 0.1292 0.06 Uiso calc U . R 1.0 . .
C C101 0.2490(3) 0.6773(2) 0.2125(2) 0.0620(10) Uani d . . . 1.0 . .
H H10A 0.3119 0.709 0.2367 0.093 Uiso calc U . R 1.0 . .
H H10B 0.2226 0.6311 0.2425 0.093 Uiso calc U . R 1.0 . .
H H10C 0.2038 0.7123 0.2125 0.093 Uiso calc U . R 1.0 . .
C C102 0.3419(3) 0.7544(3) -0.0596(2) 0.0731(12) Uani d . . . 1.0 . .
H H10D 0.2888 0.7824 -0.0593 0.088 Uiso calc U . R 1.0 . .
H H10E 0.402 0.7951 -0.0385 0.088 Uiso calc U . R 1.0 . .
C C107 0.3560(4) 0.7248(3) -0.1416(3) 0.0880(15) Uani d . . . 1.0 . .
H H10F 0.4122 0.7012 -0.143 0.132 Uiso calc U . R 1.0 . .
H H10G 0.3675 0.7705 -0.1739 0.132 Uiso calc U . R 1.0 . .
H H10H 0.2977 0.683 -0.1623 0.132 Uiso calc U . R 1.0 . .
C C109 0.63203(17) 0.75660(15) 1.03196(13) 0.0193(5) Uani d . . . 1.0 . .
C C1A 0.3788(4) 0.6377(4) 0.6485(4) 0.0451(15) Uani d U P . 0.617(7) A 1
H H1A1 0.3914 0.5934 0.6126 0.068 Uiso calc U P R 0.617(7) A 1
H H1A2 0.3828 0.6246 0.7027 0.068 Uiso calc U P R 0.617(7) A 1
H H1A3 0.4272 0.6887 0.6422 0.068 Uiso calc U P R 0.617(7) A 1
C C2A 0.2791(4) 0.6473(3) 0.6299(3) 0.0366(13) Uani d U P . 0.617(7) A 1
H H2A1 0.2682 0.6939 0.6648 0.044 Uiso calc U P R 0.617(7) A 1
H H2A2 0.2303 0.5975 0.6414 0.044 Uiso calc U P R 0.617(7) A 1
C C3A 0.2630(4) 0.6620(3) 0.5449(3) 0.0338(12) Uani d U P . 0.617(7) A 1
H H3A1 0.1938 0.6611 0.5361 0.041 Uiso calc U P R 0.617(7) A 1
H H3A2 0.2756 0.6159 0.5105 0.041 Uiso calc U P R 0.617(7) A 1
C C4A 0.3263(4) 0.7429(3) 0.5188(3) 0.0261(11) Uani d U P . 0.617(7) A 1
H H4A1 0.3191 0.7894 0.5556 0.031 Uiso calc U P R 0.617(7) A 1
H H4A2 0.3955 0.7419 0.5211 0.031 Uiso calc U P R 0.617(7) A 1
C C5A 0.2979(4) 0.7550(4) 0.4384(3) 0.0315(13) Uani d U P . 0.617(7) A 1
H H5A1 0.2285 0.7555 0.4359 0.038 Uiso calc U P R 0.617(7) A 1
H H5A2 0.306 0.709 0.4014 0.038 Uiso calc U P R 0.617(7) A 1
C C6A 0.3613(5) 0.8370(3) 0.4138(3) 0.0332(14) Uani d U P . 0.617(7) A 1
H H6A1 0.3524 0.8826 0.45 0.05 Uiso calc U P R 0.617(7) A 1
H H6A2 0.3415 0.8439 0.3603 0.05 Uiso calc U P R 0.617(7) A 1
H H6A3 0.43 0.8361 0.4157 0.05 Uiso calc U P R 0.617(7) A 1
C C1B 0.3464(13) 0.6699(12) 0.7106(14) 0.144(6) Uani d U P . 0.383(7) A 2
C C2B 0.3286(13) 0.6345(12) 0.6263(13) 0.132(5) Uani d U P . 0.383(7) A 2
H H2B1 0.2672 0.5908 0.6207 0.159 Uiso calc U P R 0.383(7) A 2
H H2B2 0.3821 0.6098 0.6102 0.159 Uiso calc U P R 0.383(7) A 2
C C3B 0.3212(13) 0.7082(13) 0.5659(14) 0.135(5) Uani d U P . 0.383(7) A 2
H H3B1 0.2765 0.739 0.5896 0.163 Uiso calc U P R 0.383(7) A 2
H H3B2 0.3863 0.7469 0.5673 0.163 Uiso calc U P R 0.383(7) A 2
C C4B 0.2943(13) 0.6881(14) 0.4957(14) 0.138(5) Uani d U P . 0.383(7) A 2
H H4B1 0.237 0.641 0.4968 0.165 Uiso calc U P R 0.383(7) A 2
H H4B2 0.3462 0.6651 0.4728 0.165 Uiso calc U P R 0.383(7) A 2
C C5B 0.2652(16) 0.7391(15) 0.4287(16) 0.142(5) Uani d U P . 0.383(7) A 2
H H5B1 0.2492 0.7034 0.3786 0.17 Uiso calc U P R 0.383(7) A 2
H H5B2 0.2068 0.7575 0.4437 0.17 Uiso calc U P R 0.383(7) A 2
C C6B 0.3378(17) 0.8039(15) 0.4187(15) 0.142(7) Uani d U P . 0.383(7) A 2
H H6B1 0.3151 0.8537 0.4278 0.213 Uiso calc U P R 0.383(7) A 2
H H6B2 0.3595 0.7988 0.3649 0.213 Uiso calc U P R 0.383(7) A 2
H H6B3 0.392 0.8067 0.4559 0.213 Uiso calc U P R 0.383(7) A 2
N N3 0.97366(14) 0.76063(12) 0.48050(11) 0.0184(4) Uani d . . . 1.0 . .
N N4 1.08149(15) 0.88015(12) 0.50320(11) 0.0203(4) Uani d . . . 1.0 . .
N N5 0.68818(14) 0.75530(12) 0.96681(11) 0.0185(4) Uani d . . . 1.0 . .
N N6 0.65601(15) 0.87619(13) 0.97845(12) 0.0224(5) Uani d . . . 1.0 . .
O O1 0.86145(14) 0.55920(13) 0.79200(11) 0.0377(5) Uani d . . . 1.0 . .
O O2 0.67743(13) 0.57226(12) 0.29362(11) 0.0343(5) Uani d . . . 1.0 . .

loop_
_atom_site_aniso_label
_atom_site_aniso_U_11
_atom_site_aniso_U_22
_atom_site_aniso_U_33
_atom_site_aniso_U_12
_atom_site_aniso_U_13
_atom_site_aniso_U_23
C3 0.0177(13) 0.0118(12) 0.0237(12) 0.0014(10) 0.0008(10) -0.0001(9)
C8 0.0217(14) 0.0143(12) 0.0254(13) 0.0038(10) 0.0023(10) 0.0001(10)
C9 0.0202(13) 0.0122(12) 0.0211(12) 0.0027(10) -0.0013(10) 0.0000(9)
C10 0.0188(13) 0.0125(12) 0.0240(13) 0.0034(10) -0.0005(10) 0.0012(9)
C11 0.0213(13) 0.0121(12) 0.0228(12) 0.0052(10) -0.0001(10) 0.0001(9)
C12 0.0198(13) 0.0189(13) 0.0249(13) 0.0040(10) -0.0011(10) 0.0008(10)
C13 0.0252(14) 0.0095(12) 0.0216(12) 0.0039(10) -0.0010(10) -0.0015(9)
C14 0.0252(14) 0.0140(12) 0.0227(13) 0.0028(10) -0.0022(10) 0.0017(10)
C15 0.0210(13) 0.0128(12) 0.0236(12) 0.0028(10) 0.0026(10) 0.0001(10)
C16 0.0182(13) 0.0207(13) 0.0182(12) 0.0050(10) 0.0018(10) 0.0027(10)
C17 0.0187(13) 0.0116(12) 0.0237(12) 0.0024(10) -0.0016(10) 0.0021(9)
C18 0.0194(13) 0.0181(13) 0.0225(12) 0.0074(10) -0.0013(10) 0.0017(10)
C19 0.0285(15) 0.0125(12) 0.0243(13) 0.0058(11) 0.0022(11) 0.0016(10)
C20 0.0158(12) 0.0226(13) 0.0178(12) 0.0066(10) -0.0032(9) 0.0023(10)
C21 0.0168(13) 0.0220(14) 0.0296(14) 0.0033(11) 0.0004(10) 0.0007(11)
C22 0.0155(13) 0.0239(13) 0.0178(12) 0.0041(10) -0.0017(9) 0.0017(10)
C23 0.0218(14) 0.0198(13) 0.0249(13) 0.0058(11) 0.0039(10) 0.0025(10)
C24 0.0181(13) 0.0229(13) 0.0243(13) 0.0044(11) 0.0019(10) 0.0042(10)
C25 0.0150(13) 0.0260(14) 0.0309(14) 0.0043(11) -0.0008(11) 0.0054(11)
C26 0.0180(13) 0.0243(14) 0.0245(13) 0.0054(11) -0.0042(10) 0.0048(10)
C27 0.0124(12) 0.0247(13) 0.0190(12) 0.0034(10) -0.0029(9) 0.0031(10)
C28 0.0308(15) 0.0242(14) 0.0257(13) 0.0100(12) -0.0019(11) 0.0026(11)
C29 0.0254(14) 0.0199(13) 0.0242(13) 0.0078(11) -0.0021(11) 0.0014(10)
C30 0.0215(14) 0.0170(13) 0.0296(14) 0.0024(11) 0.0039(11) 0.0017(10)
C31 0.0357(16) 0.0217(14) 0.0244(13) 0.0088(12) 0.0036(11) 0.0050(11)
C32 0.0168(13) 0.0159(12) 0.0210(12) 0.0029(10) 0.0012(10) 0.0023(10)
C33 0.0172(13) 0.0138(12) 0.0259(13) 0.0013(10) -0.0037(10) 0.0021(10)
C34 0.0185(13) 0.0255(14) 0.0293(14) 0.0074(11) -0.0040(11) 0.0054(11)
C35 0.0194(14) 0.0253(14) 0.0214(12) 0.0046(11) -0.0021(10) 0.0023(10)
C36 0.0172(13) 0.0166(12) 0.0216(12) 0.0029(10) -0.0004(10) 0.0033(10)
C37 0.0154(12) 0.0219(13) 0.0196(12) 0.0062(10) 0.0018(10) 0.0030(10)
C38 0.0177(13) 0.0192(13) 0.0199(12) 0.0049(10) 0.0013(10) 0.0049(10)
C39 0.0182(13) 0.0224(14) 0.0306(14) 0.0075(11) -0.0012(11) 0.0045(11)
C40 0.0230(14) 0.0160(13) 0.0262(13) 0.0069(11) -0.0005(10) -0.0004(10)
C41 0.0282(15) 0.0209(14) 0.0228(13) 0.0049(11) -0.0031(11) 0.0032(10)
C42 0.0194(13) 0.0154(12) 0.0204(12) 0.0038(10) 0.0028(10) 0.0026(9)
C43 0.0174(13) 0.0141(12) 0.0231(12) 0.0010(10) -0.0032(10) 0.0025(10)
C44 0.0272(15) 0.0158(13) 0.0247(13) 0.0032(11) 0.0060(11) 0.0020(10)
C45 0.0192(13) 0.0201(13) 0.0289(13) 0.0066(11) 0.0008(11) 0.0015(10)
C46 0.0313(16) 0.0260(15) 0.0255(14) 0.0040(12) 0.0049(11) 0.0034(11)
C47 0.0222(14) 0.0237(14) 0.0253(13) 0.0074(11) -0.0054(11) 0.0049(10)
C49 0.0341(16) 0.0222(14) 0.0262(14) 0.0104(12) -0.0030(11) 0.0050(11)
C50 0.0243(14) 0.0216(14) 0.0277(14) 0.0030(11) -0.0016(11) 0.0041(11)
C51 0.0199(14) 0.0239(14) 0.0303(14) 0.0057(11) -0.0011(11) -0.0024(11)
C52 0.0209(14) 0.0236(14) 0.0219(13) 0.0060(11) -0.0032(10) -0.0007(10)
C53 0.0162(13) 0.0224(13) 0.0202(12) 0.0049(10) -0.0003(10) 0.0044(10)
C54 0.0204(14) 0.0277(15) 0.0322(14) 0.0072(12) 0.0044(11) 0.0036(11)
C55 0.0176(13) 0.0246(14) 0.0218(12) 0.0076(11) 0.0003(10) 0.0017(10)
C56 0.0292(15) 0.0182(13) 0.0313(14) 0.0056(11) 0.0038(11) 0.0047(11)
C57 0.0215(14) 0.0223(14) 0.0228(13) 0.0063(11) 0.0023(10) 0.0023(10)
C58 0.0152(13) 0.0229(14) 0.0265(13) 0.0033(11) -0.0012(10) -0.0049(10)
C59 0.0194(13) 0.0180(13) 0.0197(12) 0.0053(10) -0.0021(10) 0.0022(10)
C60 0.0185(13) 0.0231(14) 0.0246(13) 0.0071(11) 0.0009(10) 0.0048(10)
C61 0.0155(13) 0.0178(13) 0.0249(13) 0.0069(10) -0.0030(10) -0.0016(10)
C62 0.0245(14) 0.0200(13) 0.0221(13) 0.0048(11) 0.0023(10) 0.0002(10)
C63 0.0201(13) 0.0185(13) 0.0195(12) 0.0071(10) 0.0001(10) 0.0059(10)
C64 0.0139(12) 0.0173(12) 0.0197(12) -0.0008(10) -0.0021(9) 0.0013(10)
C65 0.0124(12) 0.0220(13) 0.0207(12) 0.0033(10) 0.0004(9) 0.0024(10)
C66 0.0223(14) 0.0282(15) 0.0188(12) 0.0050(11) -0.0019(10) -0.0003(10)
C67 0.0202(14) 0.0316(15) 0.0198(12) 0.0080(11) 0.0004(10) 0.0020(11)
C68 0.0248(14) 0.0293(15) 0.0194(12) 0.0085(12) -0.0018(10) 0.0033(10)
C69 0.0182(13) 0.0201(13) 0.0259(13) 0.0042(11) -0.0016(10) 0.0030(10)
C70 0.0210(14) 0.0272(15) 0.0245(13) 0.0020(11) 0.0000(10) 0.0055(11)
C71 0.0161(13) 0.0234(14) 0.0365(15) 0.0019(11) -0.0038(11) 0.0014(11)
C72 0.0206(13) 0.0182(13) 0.0218(12) 0.0047(10) 0.0009(10) 0.0029(10)
C73 0.0159(13) 0.0238(14) 0.0262(13) 0.0034(11) -0.0005(10) 0.0024(10)
C74 0.0226(14) 0.0270(15) 0.0377(15) 0.0102(12) 0.0030(12) -0.0020(12)
C75 0.0350(16) 0.0258(14) 0.0223(13) 0.0135(12) 0.0027(11) 0.0072(11)
C76 0.0210(14) 0.0307(16) 0.0275(14) -0.0029(12) 0.0046(11) -0.0071(11)
C77 0.0184(14) 0.0293(15) 0.0248(13) 0.0039(11) -0.0007(10) 0.0000(11)
C78 0.0201(13) 0.0187(13) 0.0203(12) 0.0054(10) -0.0010(10) 0.0035(10)
C79 0.0216(13) 0.0191(13) 0.0199(12) 0.0091(11) 0.0004(10) 0.0023(10)
C80 0.0263(15) 0.0335(16) 0.0299(15) 0.0050(13) -0.0131(12) -0.0067(12)
C81 0.0344(16) 0.0296(16) 0.0268(14) 0.0078(13) -0.0040(12) -0.0048(11)
C82 0.0197(14) 0.0301(16) 0.0408(16) 0.0009(12) 0.0072(12) -0.0151(12)
C83 0.0201(14) 0.0265(15) 0.0442(17) 0.0063(12) 0.0009(12) -0.0089(12)
C84 0.0220(14) 0.0294(15) 0.0194(12) 0.0090(11) -0.0017(10) -0.0002(10)
C85 0.0186(13) 0.0255(14) 0.0253(13) 0.0022(11) 0.0006(10) -0.0018(11)
C86 0.0260(15) 0.0354(16) 0.0216(13) 0.0113(12) 0.0017(11) 0.0022(11)
C87 0.0300(16) 0.0400(17) 0.0204(13) 0.0067(13) 0.0020(11) 0.0049(12)
C88 0.0261(15) 0.0330(15) 0.0195(13) 0.0060(12) -0.0043(11) 0.0023(11)
C89 0.0217(15) 0.054(2) 0.0420(17) 0.0090(14) 0.0077(13) 0.0188(15)
C90 0.0224(15) 0.053(2) 0.0416(17) 0.0143(14) -0.0007(13) 0.0133(14)
C91 0.0299(16) 0.0367(16) 0.0214(13) 0.0054(13) -0.0039(11) -0.0001(11)
C92 0.0300(16) 0.0375(16) 0.0213(13) 0.0126(13) -0.0020(11) 0.0033(11)
C93 0.0194(15) 0.0468(19) 0.0424(17) 0.0113(13) -0.0095(12) -0.0105(14)
C94 0.0254(15) 0.0308(16) 0.0500(18) 0.0131(13) -0.0028(13) 0.0075(13)
C95 0.0320(16) 0.0292(15) 0.0269(14) 0.0085(12) -0.0008(12) -0.0058(11)
C96 0.0347(19) 0.0347(18) 0.075(2) 0.0058(15) -0.0213(17) -0.0031(16)
C97 0.0195(14) 0.0278(15) 0.0404(16) -0.0008(12) 0.0054(12) -0.0007(12)
C98 0.042(2) 0.0384(19) 0.066(2) 0.0040(16) -0.0080(17) 0.0010(16)
C99 0.046(2) 0.0365(19) 0.066(2) 0.0089(16) -0.0021(17) -0.0003(16)
C101 0.059(3) 0.051(2) 0.080(3) 0.022(2) 0.008(2) 0.004(2)
C102 0.073(3) 0.062(3) 0.066(3) -0.009(2) -0.021(2) -0.009(2)
C107 0.064(3) 0.085(4) 0.105(4) 0.002(3) 0.005(3) 0.007(3)
C109 0.0163(13) 0.0260(14) 0.0165(12) 0.0079(11) -0.0002(9) 0.0004(10)
C1A 0.037(3) 0.050(3) 0.053(3) 0.017(3) 0.005(3) 0.007(3)
C2A 0.037(3) 0.038(3) 0.035(2) 0.009(2) 0.002(2) 0.007(2)
C3A 0.037(2) 0.036(2) 0.027(2) 0.005(2) 0.0025(19) 0.0021(18)
C4A 0.028(2) 0.022(2) 0.030(2) 0.0096(18) -0.0010(17) 0.0003(17)
C5A 0.028(3) 0.027(3) 0.034(2) -0.003(2) 0.002(2) 0.006(2)
C6A 0.032(3) 0.032(3) 0.036(3) 0.008(2) 0.012(2) 0.006(2)
C1B 0.077(8) 0.122(10) 0.216(14) 0.012(8) -0.009(10) -0.023(10)
C2B 0.057(7) 0.120(9) 0.221(12) 0.044(6) -0.023(8) -0.030(8)
C3B 0.065(6) 0.121(9) 0.220(12) 0.041(6) -0.016(7) -0.029(8)
C4B 0.074(7) 0.121(9) 0.216(12) 0.038(6) -0.022(7) -0.025(8)
C5B 0.085(8) 0.123(10) 0.214(12) 0.037(7) -0.025(8) -0.021(9)
C6B 0.086(10) 0.134(13) 0.204(14) 0.047(10) -0.034(10) -0.037(11)
N3 0.0186(11) 0.0178(11) 0.0173(10) 0.0017(9) -0.0026(8) 0.0023(8)
N4 0.0164(11) 0.0216(11) 0.0219(10) 0.0031(9) -0.0005(8) 0.0034(8)
N5 0.0196(11) 0.0196(11) 0.0179(10) 0.0080(9) 0.0015(8) 0.0022(8)
N6 0.0213(12) 0.0235(12) 0.0243(11) 0.0090(9) 0.0013(9) 0.0028(9)
O1 0.0319(11) 0.0504(13) 0.0337(11) 0.0231(10) -0.0014(9) -0.0136(9)
O2 0.0199(10) 0.0469(13) 0.0286(10) 0.0005(9) -0.0052(8) -0.0105(9)

loop_
_atom_type_symbol
_atom_type_description
_atom_type_scat_dispersion_real
_atom_type_scat_dispersion_imag
_atom_type_scat_source
C C 0.0033 0.0016 'International Tables Vol C Tables 4.2.6.8 and 6.1.1.4'
H H 0.0000 0.0000 'International Tables Vol C Tables 4.2.6.8 and 6.1.1.4'
N N 0.0061 0.0033 'International Tables Vol C Tables 4.2.6.8 and 6.1.1.4'
O O 0.0106 0.0060 'International Tables Vol C Tables 4.2.6.8 and 6.1.1.4'

loop_
_geom_angle_atom_site_label_1
_geom_angle_atom_site_label_2
_geom_angle_atom_site_label_3
_geom_angle
C8 C3 C11 120.3(2)
C8 C3 C13 119.8(2)
C11 C3 C13 119.8(2)
C21 C8 C3 119.0(2)
C21 C8 C30 122.1(2)
C3 C8 C30 118.9(2)
C33 C9 C17 120.2(2)
C33 C9 C10 119.7(2)
C17 C9 C10 120.1(2)
C12 C10 C14 119.6(2)
C12 C10 C9 120.2(2)
C14 C10 C9 120.2(2)
C15 C11 C3 118.8(2)
C15 C11 C23 122.9(2)
C3 C11 C23 118.3(2)
C54 C12 C10 119.5(2)
C54 C12 C25 122.3(2)
C10 C12 C25 118.2(2)
C40 C13 C19 120.1(2)
C40 C13 C3 120.2(2)
C19 C13 C3 119.7(2)
C41 C14 C10 118.7(2)
C41 C14 C47 123.0(2)
C10 C14 C47 118.3(2)
C29 C15 C11 119.7(2)
C29 C15 C18 119.6(2)
C11 C15 C18 120.6(2)
C68 C16 C37 119.5(2)
C68 C16 C22 132.7(2)
C37 C16 C22 107.7(2)
C43 C17 C9 119.1(2)
C43 C17 C26 123.0(2)
C9 C17 C26 117.9(2)
N6 C18 N5 110.2(2)
N6 C18 C15 126.1(2)
N5 C18 C15 123.6(2)
C31 C19 C13 118.6(2)
C31 C19 C44 122.4(2)
C13 C19 C44 119.0(2)
C67 C20 C27 119.0(2)
C67 C20 C109 132.8(2)
C27 C20 C109 108.2(2)
C29 C21 C8 120.8(2)
C29 C21 H21 119.6
C8 C21 H21 119.6
N3 C22 C65 105.6(2)
N3 C22 C16 107.6(2)
C65 C22 C16 146.2(2)
C45 C23 C11 121.5(2)
C45 C23 H23 119.3
C11 C23 H23 119.3
C39 C24 C43 121.7(2)
C39 C24 H24 119.2
C43 C24 H24 119.2
C26 C25 C12 121.8(2)
C26 C25 H25 119.1
C12 C25 H25 119.1
C25 C26 C17 121.7(2)
C25 C26 H26 119.1
C17 C26 H26 119.1
C52 C27 C20 121.9(2)
C52 C27 C79 127.3(2)
C20 C27 C79 110.8(2)
C49 C28 C40 120.2(3)
C49 C28 H28 119.9
C40 C28 H28 119.9
C21 C29 C15 121.3(2)
C21 C29 H29 119.3
C15 C29 H29 119.3
C44 C30 C8 121.2(2)
C44 C30 H30 119.4
C8 C30 H30 119.4
C49 C31 C19 121.1(2)
C49 C31 H31 119.4
C19 C31 H31 119.4
N4 C32 N3 110.3(2)
N4 C32 C43 128.0(2)
N3 C32 C43 121.8(2)
C39 C33 C9 118.7(2)
C39 C33 C34 122.6(2)
C9 C33 C34 118.7(2)
C47 C34 C33 121.5(2)
C47 C34 H34 119.2
C33 C34 H34 119.2
O2 C35 C36 120.7(2)
O2 C35 C78 120.8(2)
C36 C35 C78 118.6(2)
C42 C36 C35 118.3(2)
C42 C36 C73 122.9(2)
C35 C36 C73 118.8(2)
C62 C37 C16 121.8(2)
C62 C37 C64 126.9(2)
C16 C37 C64 111.3(2)
C78 C38 C64 123.8(2)
C78 C38 H38 118.1
C64 C38 H38 118.1
C24 C39 C33 120.8(2)
C24 C39 H39 119.6
C33 C39 H39 119.6
C28 C40 C13 119.0(2)
C28 C40 C45 122.6(2)
C13 C40 C45 118.4(2)
C46 C41 C14 121.4(2)
C46 C41 H41 119.3
C14 C41 H41 119.3
C36 C42 C64 124.0(2)
C36 C42 H42 118.0
C64 C42 H42 118.0
C24 C43 C17 119.4(2)
C24 C43 C32 119.6(2)
C17 C43 C32 120.9(2)
C30 C44 C19 121.4(2)
C30 C44 H44 119.3
C19 C44 H44 119.3
C23 C45 C40 121.7(2)
C23 C45 H45 119.2
C40 C45 H45 119.2
C41 C46 C54 120.1(2)
C41 C46 H46 119.9
C54 C46 H46 119.9
C34 C47 C14 121.5(2)
C34 C47 H47 119.2
C14 C47 H47 119.2
C31 C49 C28 121.0(2)
C31 C49 H49 119.5
C28 C49 H49 119.5
C70 C50 C52 120.4(2)
C70 C50 H50 119.8
C52 C50 H50 119.8
C83 C51 C58 120.7(3)
C83 C51 H51 119.7
C58 C51 H51 119.7
C27 C52 C50 118.4(2)
C27 C52 H52 120.8
C50 C52 H52 120.8
C72 C53 C79 123.8(2)
C72 C53 H53 118.1
C79 C53 H53 118.1
C46 C54 C12 120.7(2)
C46 C54 H54 119.7
C12 C54 H54 119.7
C109 C55 N6 109.7(2)
C109 C55 C58 129.4(2)
N6 C55 C58 120.9(2)
C75 C56 C62 120.8(2)
C75 C56 H56 119.6
C62 C56 H56 119.6
O1 C57 C72 120.9(2)
O1 C57 C63 120.3(2)
C72 C57 C63 118.8(2)
C85 C58 C51 118.8(2)
C85 C58 C55 121.3(2)
C51 C58 C55 119.8(2)
C63 C59 C79 123.8(2)
C63 C59 H59 118.1
C79 C59 H59 118.1
C94 C60 C93 107.5(2)
C94 C60 C63 109.6(2)
C93 C60 C63 111.1(2)
C94 C60 C89 110.5(2)
C93 C60 C89 108.1(2)
C63 C60 C89 110.0(2)
C77 C61 C69 118.0(2)
C77 C61 C65 121.5(2)
C69 C61 C65 120.5(2)
C37 C62 C56 117.9(2)
C37 C62 H62 121.0
C56 C62 H62 121.0
C59 C63 C57 118.2(2)
C59 C63 C60 122.9(2)
C57 C63 C60 118.8(2)
N3 C64 C38 110.52(18)
N3 C64 C42 110.72(19)
C38 C64 C42 113.7(2)
N3 C64 C37 98.81(18)
C38 C64 C37 113.01(19)
C42 C64 C37 109.16(19)
C22 C65 N4 109.4(2)
C22 C65 C61 128.6(2)
N4 C65 C61 122.0(2)
C72 C66 C88 111.2(2)
C72 C66 C87 108.1(2)
C88 C66 C87 107.7(2)
C72 C66 C81 111.7(2)
C88 C66 C81 108.2(2)
C87 C66 C81 109.8(2)
C70 C67 C20 118.7(2)
C70 C67 H67 120.6
C20 C67 H67 120.6
C75 C68 C16 118.7(2)
C75 C68 H68 120.6
C16 C68 H68 120.6
C71 C69 C61 120.5(2)
C71 C69 H69 119.7
C61 C69 H69 119.7
C50 C70 C67 121.6(2)
C50 C70 H70 119.2
C67 C70 H70 119.2
C80 C71 C69 120.8(2)
C80 C71 H71 119.6
C69 C71 H71 119.6
C53 C72 C57 118.2(2)
C53 C72 C66 123.0(2)
C57 C72 C66 118.8(2)
C74 C73 C36 110.8(2)
C74 C73 C90 108.0(2)
C36 C73 C90 110.3(2)
C74 C73 C97 107.7(2)
C36 C73 C97 109.4(2)
C90 C73 C97 110.5(2)
C73 C74 H74A 109.5
C73 C74 H74B 109.5
H74A C74 H74B 109.5
C73 C74 H74C 109.5
H74A C74 H74C 109.5
H74B C74 H74C 109.5
C68 C75 C56 121.2(2)
C68 C75 H75 119.4
C56 C75 H75 119.4
C82 C76 C85 120.1(3)
C82 C76 H76 119.9
C85 C76 H76 119.9
C91 C77 C61 121.3(2)
C91 C77 H77 119.4
C61 C77 H77 119.4
C38 C78 C35 118.3(2)
C38 C78 C84 123.0(2)
C35 C78 C84 118.7(2)
N5 C79 C59 110.6(2)
N5 C79 C53 109.48(19)
C59 C79 C53 113.82(19)
N5 C79 C27 99.34(18)
C59 C79 C27 109.97(19)
C53 C79 C27 112.7(2)
C71 C80 C91 119.3(2)
C71 C80 H80 120.3
C91 C80 H80 120.3
C66 C81 H81A 109.5
C66 C81 H81B 109.5
H81A C81 H81B 109.5
C66 C81 H81C 109.5
H81A C81 H81C 109.5
H81B C81 H81C 109.5
C83 C82 C76 120.0(2)
C83 C82 H82 120.0
C76 C82 H82 120.0
C82 C83 C51 120.0(3)
C82 C83 H83 120.0
C51 C83 H83 120.0
C78 C84 C95 111.4(2)
C78 C84 C92 108.5(2)
C95 C84 C92 110.0(2)
C78 C84 C86 111.0(2)
C95 C84 C86 108.4(2)
C92 C84 C86 107.4(2)
C76 C85 C58 120.4(3)
C76 C85 H85 119.8
C58 C85 H85 119.8
C84 C86 H86A 109.5
C84 C86 H86B 109.5
H86A C86 H86B 109.5
C84 C86 H86C 109.5
H86A C86 H86C 109.5
H86B C86 H86C 109.5
C66 C87 H87A 109.5
C66 C87 H87B 109.5
H87A C87 H87B 109.5
C66 C87 H87C 109.5
H87A C87 H87C 109.5
H87B C87 H87C 109.5
C66 C88 H88A 109.5
C66 C88 H88B 109.5
H88A C88 H88B 109.5
C66 C88 H88C 109.5
H88A C88 H88C 109.5
H88B C88 H88C 109.5
C60 C89 H89A 109.5
C60 C89 H89B 109.5
H89A C89 H89B 109.5
C60 C89 H89C 109.5
H89A C89 H89C 109.5
H89B C89 H89C 109.5
C73 C90 H90A 109.5
C73 C90 H90B 109.5
H90A C90 H90B 109.5
C73 C90 H90C 109.5
H90A C90 H90C 109.5
H90B C90 H90C 109.5
C77 C91 C80 120.1(2)
C77 C91 H91 119.9
C80 C91 H91 119.9
C84 C92 H92A 109.5
C84 C92 H92B 109.5
H92A C92 H92B 109.5
C84 C92 H92C 109.5
H92A C92 H92C 109.5
H92B C92 H92C 109.5
C60 C93 H93A 109.5
C60 C93 H93B 109.5
H93A C93 H93B 109.5
C60 C93 H93C 109.5
H93A C93 H93C 109.5
H93B C93 H93C 109.5
C60 C94 H94A 109.5
C60 C94 H94B 109.5
H94A C94 H94B 109.5
C60 C94 H94C 109.5
H94A C94 H94C 109.5
H94B C94 H94C 109.5
C84 C95 H95A 109.5
C84 C95 H95B 109.5
H95A C95 H95B 109.5
C84 C95 H95C 109.5
H95A C95 H95C 109.5
H95B C95 H95C 109.5
C98 C96 C99 114.8(3)
C98 C96 H96A 108.6
C99 C96 H96A 108.6
C98 C96 H96B 108.6
C99 C96 H96B 108.6
H96A C96 H96B 107.5
C73 C97 H97A 109.5
C73 C97 H97B 109.5
H97A C97 H97B 109.5
C73 C97 H97C 109.5
H97A C97 H97C 109.5
H97B C97 H97C 109.5
C96 C98 C102 114.3(3)
C96 C98 H98A 108.7
C102 C98 H98A 108.7
C96 C98 H98B 108.7
C102 C98 H98B 108.7
H98A C98 H98B 107.6
C101 C99 C96 112.8(3)
C101 C99 H99A 109.0
C96 C99 H99A 109.0
C101 C99 H99B 109.0
C96 C99 H99B 109.0
H99A C99 H99B 107.8
C99 C101 H10A 109.5
C99 C101 H10B 109.5
H10A C101 H10B 109.5
C99 C101 H10C 109.5
H10A C101 H10C 109.5
H10B C101 H10C 109.5
C107 C102 C98 113.3(4)
C107 C102 H10D 108.9
C98 C102 H10D 108.9
C107 C102 H10E 108.9
C98 C102 H10E 108.9
H10D C102 H10E 107.7
C102 C107 H10F 109.5
C102 C107 H10G 109.5
H10F C107 H10G 109.5
C102 C107 H10H 109.5
H10F C107 H10H 109.5
H10G C107 H10H 109.5
C55 C109 N5 105.2(2)
C55 C109 C20 147.2(2)
N5 C109 C20 107.05(19)
C2A C1A H1A1 109.5
C2A C1A H1A2 109.5
H1A1 C1A H1A2 109.5
C2A C1A H1A3 109.5
H1A1 C1A H1A3 109.5
H1A2 C1A H1A3 109.5
C1A C2A C3A 113.5(4)
C1A C2A H2A1 108.9
C3A C2A H2A1 108.9
C1A C2A H2A2 108.9
C3A C2A H2A2 108.9
H2A1 C2A H2A2 107.7
C2A C3A C4A 116.0(4)
C2A C3A H3A1 108.3
C4A C3A H3A1 108.3
C2A C3A H3A2 108.3
C4A C3A H3A2 108.3
H3A1 C3A H3A2 107.4
C5A C4A C3A 111.5(4)
C5A C4A H4A1 109.3
C3A C4A H4A1 109.3
C5A C4A H4A2 109.3
C3A C4A H4A2 109.3
H4A1 C4A H4A2 108.0
C4A C5A C6A 110.7(4)
C4A C5A H5A1 109.5
C6A C5A H5A1 109.5
C4A C5A H5A2 109.5
C6A C5A H5A2 109.5
H5A1 C5A H5A2 108.1
C5A C6A H6A1 109.5
C5A C6A H6A2 109.5
H6A1 C6A H6A2 109.5
C5A C6A H6A3 109.5
H6A1 C6A H6A3 109.5
H6A2 C6A H6A3 109.5
C1B C2B C3B 111.3(17)
C1B C2B H2B1 109.4
C3B C2B H2B1 109.4
C1B C2B H2B2 109.4
C3B C2B H2B2 109.4
H2B1 C2B H2B2 108.0
C4B C3B C2B 120.(2)
C4B C3B H3B1 107.3
C2B C3B H3B1 107.3
C4B C3B H3B2 107.3
C2B C3B H3B2 107.3
H3B1 C3B H3B2 106.9
C3B C4B C5B 132.(2)
C3B C4B H4B1 104.3
C5B C4B H4B1 104.3
C3B C4B H4B2 104.3
C5B C4B H4B2 104.3
H4B1 C4B H4B2 105.6
C6B C5B C4B 111.(2)
C6B C5B H5B1 109.4
C4B C5B H5B1 109.4
C6B C5B H5B2 109.4
C4B C5B H5B2 109.4
H5B1 C5B H5B2 108.0
C5B C6B H6B1 109.5
C5B C6B H6B2 109.5
H6B1 C6B H6B2 109.5
C5B C6B H6B3 109.5
H6B1 C6B H6B3 109.5
H6B2 C6B H6B3 109.5
C32 N3 C22 108.4(2)
C32 N3 C64 137.0(2)
C22 N3 C64 114.40(19)
C32 N4 C65 106.4(2)
C18 N5 C109 108.40(19)
C18 N5 C79 136.67(19)
C109 N5 C79 114.60(19)
C18 N6 C55 106.5(2)

loop_
_geom_bond_atom_site_label_1
_geom_bond_atom_site_label_2
_geom_bond_distance
C3 C8 1.423(3)
C3 C11 1.425(3)
C3 C13 1.431(3)
C8 C21 1.398(4)
C8 C30 1.443(3)
C9 C33 1.422(3)
C9 C17 1.430(3)
C9 C10 1.431(3)
C10 C12 1.420(3)
C10 C14 1.428(3)
C11 C15 1.412(3)
C11 C23 1.442(3)
C12 C54 1.399(3)
C12 C25 1.436(3)
C13 C40 1.419(4)
C13 C19 1.425(3)
C14 C41 1.398(3)
C14 C47 1.439(4)
C15 C29 1.402(4)
C15 C18 1.478(3)
C16 C68 1.392(3)
C16 C37 1.402(3)
C16 C22 1.456(3)
C17 C43 1.409(3)
C17 C26 1.440(3)
C18 N6 1.328(3)
C18 N5 1.364(3)
C19 C31 1.396(4)
C19 C44 1.439(4)
C20 C67 1.399(3)
C20 C27 1.408(3)
C20 C109 1.462(3)
C21 C29 1.379(3)
C21 H21 0.95
C22 N3 1.378(3)
C22 C65 1.379(3)
C23 C45 1.347(4)
C23 H23 0.95
C24 C39 1.378(4)
C24 C43 1.398(3)
C24 H24 0.95
C25 C26 1.348(3)
C25 H25 0.95
C26 H26 0.95
C27 C52 1.377(3)
C27 C79 1.546(3)
C28 C49 1.389(4)
C28 C40 1.405(4)
C28 H28 0.95
C29 H29 0.95
C30 C44 1.348(4)
C30 H30 0.95
C31 C49 1.379(4)
C31 H31 0.95
C32 N4 1.330(3)
C32 N3 1.363(3)
C32 C43 1.483(3)
C33 C39 1.401(3)
C33 C34 1.438(3)
C34 C47 1.349(3)
C34 H34 0.95
C35 O2 1.223(3)
C35 C36 1.499(3)
C35 C78 1.507(3)
C36 C42 1.333(3)
C36 C73 1.534(3)
C37 C62 1.387(3)
C37 C64 1.544(3)
C38 C78 1.337(3)
C38 C64 1.497(3)
C38 H38 0.95
C39 H39 0.95
C40 C45 1.436(3)
C41 C46 1.388(4)
C41 H41 0.95
C42 C64 1.501(3)
C42 H42 0.95
C44 H44 0.95
C45 H45 0.95
C46 C54 1.390(4)
C46 H46 0.95
C47 H47 0.95
C49 H49 0.95
C50 C70 1.385(4)
C50 C52 1.393(3)
C50 H50 0.95
C51 C83 1.385(4)
C51 C58 1.394(4)
C51 H51 0.95
C52 H52 0.95
C53 C72 1.337(3)
C53 C79 1.500(3)
C53 H53 0.95
C54 H54 0.95
C55 C109 1.375(3)
C55 N6 1.391(3)
C55 C58 1.471(3)
C56 C75 1.388(4)
C56 C62 1.389(4)
C56 H56 0.95
C57 O1 1.229(3)
C57 C72 1.496(4)
C57 C63 1.498(3)
C58 C85 1.392(4)
C59 C63 1.337(3)
C59 C79 1.498(3)
C59 H59 0.95
C60 C94 1.527(4)
C60 C93 1.527(4)
C60 C63 1.533(3)
C60 C89 1.535(3)
C61 C77 1.393(3)
C61 C69 1.395(3)
C61 C65 1.471(3)
C62 H62 0.95
C64 N3 1.483(3)
C65 N4 1.391(3)
C66 C72 1.527(3)
C66 C88 1.529(4)
C66 C87 1.541(4)
C66 C81 1.542(4)
C67 C70 1.386(4)
C67 H67 0.95
C68 C75 1.388(4)
C68 H68 0.95
C69 C71 1.383(4)
C69 H69 0.95
C70 H70 0.95
C71 C80 1.380(4)
C71 H71 0.95
C73 C74 1.530(3)
C73 C90 1.534(4)
C73 C97 1.536(4)
C74 H74A 0.98
C74 H74B 0.98
C74 H74C 0.98
C75 H75 0.95
C76 C82 1.386(4)
C76 C85 1.388(3)
C76 H76 0.95
C77 C91 1.381(4)
C77 H77 0.95
C78 C84 1.529(3)
C79 N5 1.480(3)
C80 C91 1.383(4)
C80 H80 0.95
C81 H81A 0.98
C81 H81B 0.98
C81 H81C 0.98
C82 C83 1.382(4)
C82 H82 0.95
C83 H83 0.95
C84 C95 1.543(4)
C84 C92 1.544(4)
C84 C86 1.544(4)
C85 H85 0.95
C86 H86A 0.98
C86 H86B 0.98
C86 H86C 0.98
C87 H87A 0.98
C87 H87B 0.98
C87 H87C 0.98
C88 H88A 0.98
C88 H88B 0.98
C88 H88C 0.98
C89 H89A 0.98
C89 H89B 0.98
C89 H89C 0.98
C90 H90A 0.98
C90 H90B 0.98
C90 H90C 0.98
C91 H91 0.95
C92 H92A 0.98
C92 H92B 0.98
C92 H92C 0.98
C93 H93A 0.98
C93 H93B 0.98
C93 H93C 0.98
C94 H94A 0.98
C94 H94B 0.98
C94 H94C 0.98
C95 H95A 0.98
C95 H95B 0.98
C95 H95C 0.98
C96 C98 1.502(5)
C96 C99 1.532(5)
C96 H96A 0.99
C96 H96B 0.99
C97 H97A 0.98
C97 H97B 0.98
C97 H97C 0.98
C98 C102 1.520(5)
C98 H98A 0.99
C98 H98B 0.99
C99 C101 1.512(5)
C99 H99A 0.99
C99 H99B 0.99
C101 H10A 0.98
C101 H10B 0.98
C101 H10C 0.98
C102 C107 1.482(6)
C102 H10D 0.99
C102 H10E 0.99
C107 H10F 0.98
C107 H10G 0.98
C107 H10H 0.98
C109 N5 1.387(3)
C1A C2A 1.500(8)
C1A H1A1 0.98
C1A H1A2 0.98
C1A H1A3 0.98
C2A C3A 1.523(7)
C2A H2A1 0.99
C2A H2A2 0.99
C3A C4A 1.554(7)
C3A H3A1 0.99
C3A H3A2 0.99
C4A C5A 1.474(7)
C4A H4A1 0.99
C4A H4A2 0.99
C5A C6A 1.559(7)
C5A H5A1 0.99
C5A H5A2 0.99
C6A H6A1 0.98
C6A H6A2 0.98
C6A H6A3 0.98
C1B C2B 1.50(3)
C2B C3B 1.72(3)
C2B H2B1 0.99
C2B H2B2 0.99
C3B C4B 1.24(3)
C3B H3B1 0.99
C3B H3B2 0.99
C4B C5B 1.61(3)
C4B H4B1 0.99
C4B H4B2 0.99
C5B C6B 1.33(3)
C5B H5B1 0.99
C5B H5B2 0.99
C6B H6B1 0.98
C6B H6B2 0.98
C6B H6B3 0.98
